data_7707033
loop_
_publ_author_name
'Zechovsk\'y, Jan'
'Mr\'ozek, Ond\<rej'
'Samsonov, Maksim'
'Jambor, Roman'
'R\%u\<Zi\<cka, Ale\<s'
'Dost\'al, Libor'

_publ_section_title
;
 Coordination capabilities of bis-(2-pyridyl)amides in the field of
 divalent germanium, tin and lead compounds.
;
_journal_issue 18
_journal_name_full 'Dalton transactions (Cambridge, England : 2003)'
_journal_page_first 6321
_journal_page_last 6332
_journal_paper_doi 10.1039/d1dt00717c
_journal_volume 50
_journal_year 2021
_chemical_formula_sum 'C10 H8 Cl Ge N3'
_chemical_formula_weight 278.23
_space_group_crystal_system triclinic
_space_group_IT_number 2
_space_group_name_Hall '-P 1'
_space_group_name_H-M_alt 'P -1'
_atom_sites_solution_hydrogens geom
_audit_creation_method SHELXL-2014/7
_audit_update_record
;
2020-09-21 deposited with the CCDC.	2021-03-29 downloaded from the CCDC.
;
_cell_angle_alpha 91.910(3)
_cell_angle_beta 92.733(3)
_cell_angle_gamma 91.899(3)
_cell_formula_units_Z 4
_cell_length_a 8.2653(5)
_cell_length_b 9.9478(6)
_cell_length_c 12.6110(7)
_cell_measurement_reflns_used 30605
_cell_measurement_temperature 150(2)
_cell_measurement_theta_max 27.5
_cell_measurement_theta_min 1
_cell_volume 1034.51(11)
_computing_cell_refinement 'APEX3 v2016.9-0 (Bruker AXS)'
_computing_data_collection 'Bruker Instrument Service vV6.2.3'
_computing_data_reduction 'SAINT V8.37A (Bruker AXS Inc., 2015)'
_computing_molecular_graphics 'SHELXL-2017/1 (Sheldrick, 2017)'
_computing_publication_material 'Bruker SHELXTL'
_computing_structure_refinement 'SHELXL-2017/1 (Sheldrick, 2017)'
_computing_structure_solution 'XT, VERSION 2014/5'
_diffrn_ambient_temperature 150(2)
_diffrn_detector_area_resol_mean 10.4167
_diffrn_measured_fraction_theta_full 0.996
_diffrn_measured_fraction_theta_max 0.991
_diffrn_measurement_device_type 'Bruker D8 - Venture'
_diffrn_measurement_method '\f and \w scans to fill the Ewald sphere'
_diffrn_radiation_type MoK\a
_diffrn_radiation_wavelength 0.71073
_diffrn_reflns_av_R_equivalents 0.0627
_diffrn_reflns_av_unetI/netI 0.0373
_diffrn_reflns_Laue_measured_fraction_full 0.996
_diffrn_reflns_Laue_measured_fraction_max 0.991
_diffrn_reflns_limit_h_max 10
_diffrn_reflns_limit_h_min -10
_diffrn_reflns_limit_k_max 12
_diffrn_reflns_limit_k_min -12
_diffrn_reflns_limit_l_max 16
_diffrn_reflns_limit_l_min -16
_diffrn_reflns_number 30605
_diffrn_reflns_point_group_measured_fraction_full 0.996
_diffrn_reflns_point_group_measured_fraction_max 0.991
_diffrn_reflns_theta_full 25.242
_diffrn_reflns_theta_max 27.609
_diffrn_reflns_theta_min 2.468
_diffrn_source 'sealed X-ray tube'
_exptl_absorpt_coefficient_mu 3.185
_exptl_absorpt_correction_T_max 0.7456
_exptl_absorpt_correction_T_min 0.2472
_exptl_absorpt_correction_type multi-scan
_exptl_absorpt_process_details
;
SADABS-2016/2 - Bruker AXS area detector
scaling and absorption correction
;
_exptl_crystal_colour yellow
_exptl_crystal_density_diffrn 1.786
_exptl_crystal_description block
_exptl_crystal_F_000 552
_exptl_crystal_size_max 0.592
_exptl_crystal_size_mid 0.383
_exptl_crystal_size_min 0.202
_refine_diff_density_max 0.693
_refine_diff_density_min -0.679
_refine_diff_density_rms 0.088
_refine_ls_extinction_method none
_refine_ls_goodness_of_fit_ref 1.025
_refine_ls_hydrogen_treatment constr
_refine_ls_matrix_type full
_refine_ls_number_parameters 271
_refine_ls_number_reflns 4750
_refine_ls_number_restraints 0
_refine_ls_restrained_S_all 1.025
_refine_ls_R_factor_all 0.0413
_refine_ls_R_factor_gt 0.0295
_refine_ls_shift/su_max 0.005
_refine_ls_shift/su_mean 0.000
_refine_ls_structure_factor_coef Fsqd
_refine_ls_weighting_details 'w=1/[\s^2^(Fo^2^)+(0.0351P)^2^+0.5482P] where P=(Fo^2^+2Fc^2^)/3'
_refine_ls_weighting_scheme calc
_refine_ls_wR_factor_gt 0.0676
_refine_ls_wR_factor_ref 0.0726
_reflns_Friedel_coverage 0.000
_reflns_number_gt 3956
_reflns_number_total 4750
_reflns_threshold_expression 'I > 2\s(I)'
_cod_data_source_file d1dt00717c4.cif
_cod_data_source_block ld190219Ge1
_cod_depositor_comments 'Adding full bibliography for 7707027--7707037.cif.'
_cod_database_code 7707033
_shelx_shelxl_version_number 2014/7
_shelx_space_group_comment
;
The symmetry employed for this shelxl refinement is uniquely defined
by the following loop, which should always be used as a source of
symmetry information in preference to the above space-group names.
They are only intended as comments.
;
_exptl_absorpt_special_details
;
The ratio of minimum to maximum
apparent transmission was 0.332
;

loop_
_space_group_symop_operation_xyz
'x, y, z'
'-x, -y, -z'

loop_
_atom_site_label
_atom_site_type_symbol
_atom_site_fract_x
_atom_site_fract_y
_atom_site_fract_z
_atom_site_U_iso_or_equiv
_atom_site_adp_type
_atom_site_occupancy
_atom_site_site_symmetry_order
_atom_site_calc_flag
_atom_site_refinement_flags_posn
_atom_site_refinement_flags_adp
_atom_site_refinement_flags_occupancy
_atom_site_disorder_assembly
_atom_site_disorder_group
Ge1 Ge 0.08767(3) 0.74150(3) 1.08079(2) 0.02023(8) Uani 1 1 d . . . . .
Cl1 Cl 0.32609(8) 0.86615(7) 1.06879(5) 0.03071(15) Uani 1 1 d . . . . .
N1 N 0.0333(2) 0.74442(19) 0.92687(14) 0.0167(4) Uani 1 1 d . . . . .
C1 C 0.0947(3) 0.6633(2) 0.84977(18) 0.0189(5) Uani 1 1 d . . . . .
Ge2 Ge 0.28824(3) 0.87680(3) 0.41554(2) 0.02065(8) Uani 1 1 d . . . . .
Cl2 Cl 0.09443(7) 0.70988(7) 0.43581(5) 0.02967(15) Uani 1 1 d . . . . .
N2 N 0.1895(3) 0.5589(2) 0.86738(15) 0.0222(4) Uani 1 1 d . . . . .
C2 C 0.0534(3) 0.6915(3) 0.74211(18) 0.0243(5) Uani 1 1 d . . . . .
H2 H 0.0957 0.6377 0.6870 0.029 Uiso 1 1 calc R U . . .
N3 N 0.1948(2) 0.5684(2) 1.05856(15) 0.0191(4) Uani 1 1 d . . . . .
C3 C -0.0446(3) 0.7931(3) 0.7162(2) 0.0255(5) Uani 1 1 d . . . . .
H3 H -0.0698 0.8102 0.6437 0.031 Uiso 1 1 calc R U . . .
N4 N 0.3099(2) 0.9316(2) 0.56782(15) 0.0194(4) Uani 1 1 d . . . . .
C4 C -0.1089(3) 0.8734(2) 0.79694(19) 0.0238(5) Uani 1 1 d . . . . .
H4 H -0.1794 0.9441 0.7806 0.029 Uiso 1 1 calc R U . . .
N5 N 0.5071(3) 0.7741(2) 0.62775(15) 0.0227(4) Uani 1 1 d . . . . .
C5 C -0.0667(3) 0.8459(2) 0.89857(19) 0.0212(5) Uani 1 1 d . . . . .
H5 H -0.1086 0.9000 0.9536 0.025 Uiso 1 1 calc R U . . .
C6 C 0.2334(3) 0.5130(2) 0.96281(18) 0.0187(5) Uani 1 1 d . . . . .
N6 N 0.4699(2) 0.7539(2) 0.43694(15) 0.0185(4) Uani 1 1 d . . . . .
C7 C 0.3287(3) 0.3967(3) 0.96433(19) 0.0234(5) Uani 1 1 d . . . . .
H7 H 0.3543 0.3539 0.8991 0.028 Uiso 1 1 calc R U . . .
C8 C 0.3840(3) 0.3452(3) 1.0575(2) 0.0249(5) Uani 1 1 d . . . . .
H8 H 0.4506 0.2692 1.0567 0.030 Uiso 1 1 calc R U . . .
C9 C 0.3429(3) 0.4041(2) 1.15427(19) 0.0241(5) Uani 1 1 d . . . . .
H9 H 0.3803 0.3693 1.2199 0.029 Uiso 1 1 calc R U . . .
C10 C 0.2481(3) 0.5125(2) 1.15143(18) 0.0223(5) Uani 1 1 d . . . . .
H10 H 0.2171 0.5518 1.2168 0.027 Uiso 1 1 calc R U . . .
C11 C 0.4034(3) 0.8723(2) 0.64490(18) 0.0200(5) Uani 1 1 d . . . . .
C12 C 0.3921(3) 0.9213(3) 0.7515(2) 0.0286(6) Uani 1 1 d . . . . .
H12 H 0.4561 0.8825 0.8063 0.034 Uiso 1 1 calc R U . . .
C13 C 0.2928(3) 1.0215(3) 0.7771(2) 0.0291(6) Uani 1 1 d . . . . .
H13 H 0.2872 1.0521 0.8490 0.035 Uiso 1 1 calc R U . . .
C14 C 0.1976(3) 1.0805(3) 0.6966(2) 0.0267(5) Uani 1 1 d . . . . .
H14 H 0.1268 1.1509 0.7128 0.032 Uiso 1 1 calc R U . . .
C15 C 0.2104(3) 1.0334(2) 0.5956(2) 0.0229(5) Uani 1 1 d . . . . .
H15 H 0.1471 1.0729 0.5409 0.027 Uiso 1 1 calc R U . . .
C16 C 0.5402(3) 0.7211(2) 0.53246(18) 0.0177(4) Uani 1 1 d . . . . .
C17 C 0.6605(3) 0.6230(2) 0.53121(19) 0.0217(5) Uani 1 1 d . . . . .
H17 H 0.7132 0.5995 0.5962 0.026 Uiso 1 1 calc R U . . .
C18 C 0.7021(3) 0.5618(2) 0.4387(2) 0.0239(5) Uani 1 1 d . . . . .
H18 H 0.7819 0.4952 0.4395 0.029 Uiso 1 1 calc R U . . .
C19 C 0.6264(3) 0.5975(3) 0.3421(2) 0.0258(5) Uani 1 1 d . . . . .
H19 H 0.6535 0.5558 0.2768 0.031 Uiso 1 1 calc R U . . .
C20 C 0.5144(3) 0.6927(3) 0.34489(19) 0.0230(5) Uani 1 1 d . . . . .
H20 H 0.4640 0.7183 0.2797 0.028 Uiso 1 1 calc R U . . .

loop_
_atom_site_aniso_label
_atom_site_aniso_U_11
_atom_site_aniso_U_22
_atom_site_aniso_U_33
_atom_site_aniso_U_23
_atom_site_aniso_U_13
_atom_site_aniso_U_12
Ge1 0.02252(14) 0.02304(14) 0.01533(13) -0.00365(9) 0.00081(10) 0.00830(10)
Cl1 0.0252(3) 0.0259(3) 0.0399(4) -0.0106(3) -0.0033(3) 0.0023(3)
N1 0.0167(9) 0.0177(10) 0.0159(9) -0.0013(7) -0.0006(7) 0.0063(8)
C1 0.0184(11) 0.0207(12) 0.0177(11) -0.0003(9) 0.0006(9) 0.0038(9)
Ge2 0.02237(14) 0.02111(14) 0.01887(13) 0.00519(10) -0.00158(10) 0.00598(10)
Cl2 0.0202(3) 0.0291(3) 0.0392(4) 0.0020(3) -0.0051(3) 0.0008(2)
N2 0.0273(11) 0.0243(11) 0.0158(9) 0.0000(8) 0.0024(8) 0.0106(9)
C2 0.0313(14) 0.0268(13) 0.0150(11) -0.0011(9) 0.0016(10) 0.0069(11)
N3 0.0230(10) 0.0193(10) 0.0153(9) 0.0002(7) 0.0020(8) 0.0020(8)
C3 0.0295(13) 0.0274(13) 0.0198(12) 0.0064(10) -0.0010(10) 0.0007(11)
N4 0.0189(10) 0.0170(10) 0.0225(10) 0.0011(8) -0.0010(8) 0.0040(8)
C4 0.0263(13) 0.0185(12) 0.0267(13) 0.0044(10) -0.0024(10) 0.0048(10)
N5 0.0247(11) 0.0247(11) 0.0188(10) -0.0021(8) -0.0030(8) 0.0106(9)
C5 0.0220(12) 0.0168(11) 0.0249(12) -0.0008(9) 0.0013(10) 0.0045(9)
C6 0.0185(11) 0.0187(11) 0.0192(11) 0.0002(9) 0.0022(9) 0.0036(9)
N6 0.0166(9) 0.0220(10) 0.0171(9) 0.0023(8) -0.0001(7) 0.0030(8)
C7 0.0246(12) 0.0235(13) 0.0230(12) 0.0000(10) 0.0061(10) 0.0079(10)
C8 0.0216(12) 0.0241(13) 0.0301(13) 0.0079(10) 0.0041(10) 0.0090(10)
C9 0.0265(13) 0.0237(13) 0.0218(12) 0.0057(10) -0.0052(10) 0.0021(10)
C10 0.0266(13) 0.0238(12) 0.0160(11) 0.0005(9) -0.0028(9) -0.0005(10)
C11 0.0198(12) 0.0196(12) 0.0206(11) -0.0023(9) -0.0012(9) 0.0054(9)
C12 0.0316(14) 0.0324(15) 0.0217(12) -0.0035(10) -0.0041(11) 0.0100(12)
C13 0.0300(14) 0.0304(14) 0.0265(13) -0.0111(11) 0.0028(11) 0.0048(11)
C14 0.0231(12) 0.0212(13) 0.0362(14) -0.0043(10) 0.0055(11) 0.0058(10)
C15 0.0189(12) 0.0178(12) 0.0323(13) 0.0026(10) 0.0000(10) 0.0050(9)
C16 0.0161(11) 0.0173(11) 0.0198(11) 0.0000(9) -0.0007(9) 0.0026(9)
C17 0.0207(12) 0.0222(12) 0.0224(12) 0.0003(9) -0.0010(9) 0.0055(10)
C18 0.0238(13) 0.0212(12) 0.0277(13) 0.0013(10) 0.0062(10) 0.0065(10)
C19 0.0289(13) 0.0270(13) 0.0215(12) -0.0042(10) 0.0053(10) 0.0019(11)
C20 0.0241(12) 0.0287(13) 0.0160(11) -0.0004(9) -0.0003(9) 0.0018(10)

loop_
_atom_type_symbol
_atom_type_description
_atom_type_scat_dispersion_real
_atom_type_scat_dispersion_imag
_atom_type_scat_source
C C 0.0033 0.0016 'International Tables Vol C Tables 4.2.6.8 and 6.1.1.4'
H H 0.0000 0.0000 'International Tables Vol C Tables 4.2.6.8 and 6.1.1.4'
Cl Cl 0.1484 0.1585 'International Tables Vol C Tables 4.2.6.8 and 6.1.1.4'
Ge Ge 0.1547 1.8001 'International Tables Vol C Tables 4.2.6.8 and 6.1.1.4'
N N 0.0061 0.0033 'International Tables Vol C Tables 4.2.6.8 and 6.1.1.4'

loop_
_geom_angle_atom_site_label_1
_geom_angle_atom_site_label_2
_geom_angle_atom_site_label_3
_geom_angle
_geom_angle_site_symmetry_1
_geom_angle_site_symmetry_3
_geom_angle_publ_flag
N1 Ge1 N3 89.50(8) . . ?
N1 Ge1 Cl1 93.53(6) . . ?
N3 Ge1 Cl1 92.96(6) . . ?
C1 N1 C5 119.77(19) . . ?
C1 N1 Ge1 126.26(15) . . ?
C5 N1 Ge1 113.78(15) . . ?
N2 C1 N1 125.4(2) . . ?
N2 C1 C2 117.3(2) . . ?
N1 C1 C2 117.4(2) . . ?
N4 Ge2 N6 89.50(8) . . ?
N4 Ge2 Cl2 95.26(6) . . ?
N6 Ge2 Cl2 93.29(6) . . ?
C6 N2 C1 125.6(2) . . ?
C3 C2 C1 121.7(2) . . ?
C3 C2 H2 119.1 . . ?
C1 C2 H2 119.1 . . ?
C6 N3 C10 120.3(2) . . ?
C6 N3 Ge1 125.85(15) . . ?
C10 N3 Ge1 113.39(16) . . ?
C2 C3 C4 119.8(2) . . ?
C2 C3 H3 120.1 . . ?
C4 C3 H3 120.1 . . ?
C15 N4 C11 119.7(2) . . ?
C15 N4 Ge2 113.63(16) . . ?
C11 N4 Ge2 126.46(16) . . ?
C5 C4 C3 117.5(2) . . ?
C5 C4 H4 121.3 . . ?
C3 C4 H4 121.3 . . ?
C11 N5 C16 125.5(2) . . ?
C4 C5 N1 123.8(2) . . ?
C4 C5 H5 118.1 . . ?
N1 C5 H5 118.1 . . ?
N2 C6 N3 125.7(2) . . ?
N2 C6 C7 117.0(2) . . ?
N3 C6 C7 117.3(2) . . ?
C20 N6 C16 120.6(2) . . ?
C20 N6 Ge2 113.20(15) . . ?
C16 N6 Ge2 126.06(16) . . ?
C8 C7 C6 121.3(2) . . ?
C8 C7 H7 119.3 . . ?
C6 C7 H7 119.3 . . ?
C7 C8 C9 120.1(2) . . ?
C7 C8 H8 119.9 . . ?
C9 C8 H8 119.9 . . ?
C10 C9 C8 117.8(2) . . ?
C10 C9 H9 121.1 . . ?
C8 C9 H9 121.1 . . ?
C9 C10 N3 123.1(2) . . ?
C9 C10 H10 118.5 . . ?
N3 C10 H10 118.5 . . ?
N5 C11 N4 125.4(2) . . ?
N5 C11 C12 117.3(2) . . ?
N4 C11 C12 117.3(2) . . ?
C13 C12 C11 121.9(2) . . ?
C13 C12 H12 119.0 . . ?
C11 C12 H12 119.0 . . ?
C12 C13 C14 119.7(2) . . ?
C12 C13 H13 120.2 . . ?
C14 C13 H13 120.2 . . ?
C15 C14 C13 117.7(2) . . ?
C15 C14 H14 121.1 . . ?
C13 C14 H14 121.1 . . ?
C14 C15 N4 123.6(2) . . ?
C14 C15 H15 118.2 . . ?
N4 C15 H15 118.2 . . ?
N5 C16 N6 126.1(2) . . ?
N5 C16 C17 116.6(2) . . ?
N6 C16 C17 117.3(2) . . ?
C18 C17 C16 121.3(2) . . ?
C18 C17 H17 119.3 . . ?
C16 C17 H17 119.3 . . ?
C17 C18 C19 119.7(2) . . ?
C17 C18 H18 120.2 . . ?
C19 C18 H18 120.2 . . ?
C20 C19 C18 118.0(2) . . ?
C20 C19 H19 121.0 . . ?
C18 C19 H19 121.0 . . ?
C19 C20 N6 123.0(2) . . ?
C19 C20 H20 118.5 . . ?
N6 C20 H20 118.5 . . ?

loop_
_geom_bond_atom_site_label_1
_geom_bond_atom_site_label_2
_geom_bond_distance
_geom_bond_site_symmetry_2
_geom_bond_publ_flag
Ge1 N1 1.9728(18) . ?
Ge1 N3 1.980(2) . ?
Ge1 Cl1 2.3071(7) . ?
N1 C1 1.370(3) . ?
N1 C5 1.371(3) . ?
C1 N2 1.340(3) . ?
C1 C2 1.423(3) . ?
Ge2 N4 1.977(2) . ?
Ge2 N6 1.982(2) . ?
Ge2 Cl2 2.2978(7) . ?
N2 C6 1.339(3) . ?
C2 C3 1.355(4) . ?
C2 H2 0.9500 . ?
N3 C6 1.367(3) . ?
N3 C10 1.373(3) . ?
C3 C4 1.408(4) . ?
C3 H3 0.9500 . ?
N4 C15 1.372(3) . ?
N4 C11 1.374(3) . ?
C4 C5 1.351(3) . ?
C4 H4 0.9500 . ?
N5 C11 1.339(3) . ?
N5 C16 1.340(3) . ?
C5 H5 0.9500 . ?
C6 C7 1.421(3) . ?
N6 C20 1.365(3) . ?
N6 C16 1.366(3) . ?
C7 C8 1.363(3) . ?
C7 H7 0.9500 . ?
C8 C9 1.397(4) . ?
C8 H8 0.9500 . ?
C9 C10 1.354(3) . ?
C9 H9 0.9500 . ?
C10 H10 0.9500 . ?
C11 C12 1.423(3) . ?
C12 C13 1.353(4) . ?
C12 H12 0.9500 . ?
C13 C14 1.410(4) . ?
C13 H13 0.9500 . ?
C14 C15 1.353(4) . ?
C14 H14 0.9500 . ?
C15 H15 0.9500 . ?
C16 C17 1.416(3) . ?
C17 C18 1.362(3) . ?
C17 H17 0.9500 . ?
C18 C19 1.404(3) . ?
C18 H18 0.9500 . ?
C19 C20 1.347(4) . ?
C19 H19 0.9500 . ?
C20 H20 0.9500 . ?
